data_1564610
loop_
_publ_author_name
'Komura, Mao'
'Ogawa, Takuji'
'Tani, Yosuke'

_publ_section_title
;
 Room-temperature phosphorescence of a supercooled liquid: kinetic
 stabilisation by desymmetrisation
;
_journal_name_full 'Chemical Science'
_journal_paper_doi 10.1039/D1SC03800A
_journal_year 2021
_chemical_formula_moiety 'C28 H44 Br2 O3 S Si2'
_chemical_formula_sum 'C28 H44 Br2 O3 S Si2'
_chemical_formula_weight 676.69
_space_group_crystal_system monoclinic
_space_group_IT_number 14
_space_group_name_Hall '-P 2yn'
_space_group_name_H-M_alt 'P 1 21/n 1'
_atom_sites_solution_hydrogens geom
_atom_sites_solution_primary dual
_audit_creation_date 2021-06-29
_audit_creation_method
;
Olex2 1.3
(compiled 2020.11.12 svn.r5f609507 for OlexSys, GUI svn.r6272)
;
_audit_update_record
;
2021-07-12 deposited with the CCDC.	2021-09-10 downloaded from the CCDC.
;
_cell_angle_alpha 90
_cell_angle_beta 95.165(3)
_cell_angle_gamma 90
_cell_formula_units_Z 4
_cell_length_a 14.1498(4)
_cell_length_b 9.2174(3)
_cell_length_c 25.7482(8)
_cell_measurement_reflns_used 14745
_cell_measurement_temperature 123
_cell_measurement_theta_max 29.2860
_cell_measurement_theta_min 1.5840
_cell_volume 3344.56(18)
_computing_cell_refinement 'CrysAlisPro 1.171.40.75a (Rigaku OD, 2020)'
_computing_data_collection 'CrysAlisPro 1.171.40.75a (Rigaku OD, 2020)'
_computing_data_reduction 'CrysAlisPro 1.171.40.75a (Rigaku OD, 2020)'
_computing_molecular_graphics 'Olex2 1.3 (Dolomanov et al., 2009)'
_computing_publication_material 'Olex2 1.3 (Dolomanov et al., 2009)'
_computing_structure_refinement 'SHELXL 2018/3 (Sheldrick, 2015)'
_computing_structure_solution 'SHELXT 2018/2 (Sheldrick, 2018)'
_diffrn_ambient_temperature 123
_diffrn_detector 'Rigaku HyPix-6000 area detector'
_diffrn_detector_area_resol_mean 10.0
_diffrn_detector_type 'HPC area detector'
_diffrn_measured_fraction_theta_full 1.000
_diffrn_measured_fraction_theta_max 0.838
_diffrn_measurement_details
;
List of Runs (angles in degrees, time in seconds):

  # Type    Start    End  Width  t~exp~   \w     \q     \k     \f   Frames
#--------------------------------------------------------------------------
  1  \w    -62.00 -36.00   0.50    1.30    --   12.33 -19.00  90.00   52
  2  \w    -18.00   8.00   0.50    1.30    --   12.33 -19.00  90.00   52
  3  \w    -37.00  34.00   0.50    1.30    --   12.33 -57.00 -60.00  142
  4  \w     14.00  41.00   0.50    1.30    --   12.33-119.00  46.00   54
  5  \w     32.00  83.00   0.50    1.30    --   12.33-155.00-110.00  102
  6  \w     -4.00  36.00   0.50    1.30    --   12.33 -99.00  30.00   80
  7  \w    -21.00  16.00   0.50    1.30    --   -7.17 -57.00  90.00   74
  8  \w    -81.00 -28.00   0.50    1.30    --   -7.17 -57.00  90.00  106
  9  \w    -80.00  16.00   0.50    1.30    --   -7.17 -57.00   0.00  192
;
_diffrn_measurement_device 'four-circle diffractometer'
_diffrn_measurement_device_type 'Rigaku XtaLAB Synergy-R'
_diffrn_measurement_method '\w scans'
_diffrn_orient_matrix_type 'CrysAlisPro convention (1999,Acta A55,543-557)'
_diffrn_orient_matrix_UB_11 0.0273392000
_diffrn_orient_matrix_UB_12 -0.0015292000
_diffrn_orient_matrix_UB_13 0.0244604000
_diffrn_orient_matrix_UB_21 0.0045734000
_diffrn_orient_matrix_UB_22 -0.0763916000
_diffrn_orient_matrix_UB_23 -0.0020543000
_diffrn_orient_matrix_UB_31 0.0420097000
_diffrn_orient_matrix_UB_32 0.0093221000
_diffrn_orient_matrix_UB_33 -0.0127312000
_diffrn_radiation_monochromator 'multi-layer mirror optics'
_diffrn_radiation_probe x-ray
_diffrn_radiation_type 'Mo K\a'
_diffrn_radiation_wavelength 0.71073
_diffrn_reflns_av_R_equivalents 0.0833
_diffrn_reflns_av_unetI/netI 0.0751
_diffrn_reflns_Laue_measured_fraction_full 1.000
_diffrn_reflns_Laue_measured_fraction_max 0.838
_diffrn_reflns_limit_h_max 17
_diffrn_reflns_limit_h_min -19
_diffrn_reflns_limit_k_max 12
_diffrn_reflns_limit_k_min -11
_diffrn_reflns_limit_l_max 32
_diffrn_reflns_limit_l_min -32
_diffrn_reflns_number 39231
_diffrn_reflns_point_group_measured_fraction_full 1.000
_diffrn_reflns_point_group_measured_fraction_max 0.838
_diffrn_reflns_theta_full 25.242
_diffrn_reflns_theta_max 30.564
_diffrn_reflns_theta_min 1.710
_diffrn_source 'rotating anode X-ray generator'
_diffrn_source_type PhotonJet-R
_exptl_absorpt_coefficient_mu 2.583
_exptl_absorpt_correction_T_max 1.00000
_exptl_absorpt_correction_T_min 0.38196
_exptl_absorpt_correction_type multi-scan
_exptl_absorpt_process_details
;
CrysAlisPro 1.171.40.75a (Rigaku Oxford Diffraction, 2020)
Empirical absorption correction using spherical harmonics,
 implemented in SCALE3 ABSPACK scaling algorithm.
;
_exptl_crystal_colour colourless
_exptl_crystal_colour_primary colourless
_exptl_crystal_density_diffrn 1.344
_exptl_crystal_description prism
_exptl_crystal_F_000 1400
_exptl_crystal_recrystallization_method 'Re-crystallisation from solvent: methanol'
_exptl_crystal_size_max 0.4
_exptl_crystal_size_mid 0.2
_exptl_crystal_size_min 0.1
_refine_diff_density_max 0.795
_refine_diff_density_min -0.504
_refine_diff_density_rms 0.096
_refine_ls_extinction_method none
_refine_ls_goodness_of_fit_ref 1.020
_refine_ls_hydrogen_treatment constr
_refine_ls_matrix_type full
_refine_ls_number_parameters 337
_refine_ls_number_reflns 8607
_refine_ls_number_restraints 0
_refine_ls_restrained_S_all 1.020
_refine_ls_R_factor_all 0.0958
_refine_ls_R_factor_gt 0.0569
_refine_ls_shift/su_max 0.001
_refine_ls_shift/su_mean 0.000
_refine_ls_structure_factor_coef Fsqd
_refine_ls_weighting_details 'w=1/[\s^2^(Fo^2^)+(0.0416P)^2^+3.9682P] where P=(Fo^2^+2Fc^2^)/3'
_refine_ls_weighting_scheme calc
_refine_ls_wR_factor_gt 0.1030
_refine_ls_wR_factor_ref 0.1135
_reflns_Friedel_coverage 0.000
_reflns_number_gt 6023
_reflns_number_total 8607
_reflns_threshold_expression 'I > 2\s(I)'
_cod_data_source_file d1sc03800a3.cif
_cod_data_source_block mk322_-150
_cod_database_code 1564610
_shelx_shelxl_version_number 2018/3
_chemical_oxdiff_formula C28H44Br2O3SSi2
_chemical_oxdiff_usercomment 123K
_shelx_space_group_comment
;
The symmetry employed for this shelxl refinement is uniquely defined
by the following loop, which should always be used as a source of
symmetry information in preference to the above space-group names.
They are only intended as comments.
;
_reflns_odcompleteness_completeness 99.99
_reflns_odcompleteness_iscentric 1
_reflns_odcompleteness_theta 26.32
_olex2_refinement_description
;
1. Fixed Uiso
 At 1.2 times of:
  All C(H) groups
 At 1.5 times of:
  All C(H,H,H) groups
2.a Ternary CH refined with riding coordinates:
 C13(H13), C14(H14), C11(H11), C16(H16), C12(H12), C15(H15)
2.b Aromatic/amide H refined with riding coordinates:
 C9(H9), C4(H4)
2.c Idealised Me refined as rotating group:
 C22(H22A,H22B,H22C), C24(H24A,H24B,H24C), C23(H23A,H23B,H23C), C21(H21A,H21B,
 H21C), C18(H18A,H18B,H18C), C20(H20A,H20B,H20C), C27(H27A,H27B,H27C), C17(H17A,
 H17B,H17C), C28(H28A,H28B,H28C), C19(H19A,H19B,H19C), C26(H26A,H26B,H26C),
 C25(H25A,H25B,H25C)
;
_olex2_submission_special_instructions 'No special instructions were received'
_oxdiff_exptl_absorpt_empirical_details
;
Empirical correction (ABSPACK) includes:
- Absorption correction using spherical harmonics
- Frame scaling
;
_oxdiff_exptl_absorpt_empirical_full_max 2.176
_oxdiff_exptl_absorpt_empirical_full_min 0.389

loop_
_space_group_symop_operation_xyz
'x, y, z'
'-x+1/2, y+1/2, -z+1/2'
'-x, -y, -z'
'x-1/2, -y-1/2, z-1/2'

loop_
_atom_site_label
_atom_site_type_symbol
_atom_site_fract_x
_atom_site_fract_y
_atom_site_fract_z
_atom_site_U_iso_or_equiv
_atom_site_adp_type
_atom_site_occupancy
_atom_site_site_symmetry_order
_atom_site_calc_flag
_atom_site_refinement_flags_posn
_atom_site_refinement_flags_adp
_atom_site_refinement_flags_occupancy
_atom_site_disorder_assembly
_atom_site_disorder_group
Br1 Br 0.73552(2) 0.62973(4) 0.20771(2) 0.03313(11) Uani 1 1 d . . . . .
Br2 Br 0.59410(3) 0.73950(4) 0.03203(2) 0.03859(12) Uani 1 1 d . . . . .
S1 S 0.57199(6) 0.84675(8) 0.32190(3) 0.02343(18) Uani 1 1 d . . . . .
Si2 Si 0.36062(6) 0.40049(9) 0.16586(4) 0.0226(2) Uani 1 1 d . . . . .
Si1 Si 0.65897(6) 0.69585(10) 0.42444(3) 0.0233(2) Uani 1 1 d . . . . .
O3 O 0.46772(15) 0.6524(2) 0.16254(8) 0.0252(5) Uani 1 1 d . . . . .
O1 O 0.49196(17) 0.9682(3) 0.22209(9) 0.0359(6) Uani 1 1 d . . . . .
O2 O 0.63007(17) 0.9320(3) 0.14040(9) 0.0370(6) Uani 1 1 d . . . . .
C7 C 0.5250(2) 0.7330(3) 0.13361(12) 0.0237(7) Uani 1 1 d . . . . .
C1 C 0.5535(2) 0.8794(3) 0.21671(13) 0.0232(7) Uani 1 1 d . . . . .
C3 C 0.6772(2) 0.7074(3) 0.26448(12) 0.0228(7) Uani 1 1 d . . . . .
C8 C 0.5243(2) 0.6740(4) 0.08545(13) 0.0268(7) Uani 1 1 d . . . . .
C2 C 0.6045(2) 0.8072(3) 0.26068(12) 0.0209(6) Uani 1 1 d . . . . .
C9 C 0.4644(2) 0.5515(4) 0.08395(13) 0.0270(7) Uani 1 1 d . . . . .
H9 H 0.450614 0.489949 0.055649 0.032 Uiso 1 1 calc R U . . .
C4 C 0.7055(2) 0.6643(3) 0.31586(12) 0.0244(7) Uani 1 1 d . . . . .
H4 H 0.753950 0.598104 0.324462 0.029 Uiso 1 1 calc R U . . .
C6 C 0.5760(2) 0.8515(4) 0.16061(13) 0.0265(7) Uani 1 1 d . . . . .
C13 C 0.5834(2) 0.5304(4) 0.43355(14) 0.0302(8) Uani 1 1 d . . . . .
H13 H 0.585064 0.511493 0.471076 0.036 Uiso 1 1 calc R U . . .
C5 C 0.6541(2) 0.7300(3) 0.35211(13) 0.0235(7) Uani 1 1 d . . . . .
C14 C 0.3277(2) 0.2566(4) 0.11590(13) 0.0285(7) Uani 1 1 d . . . . .
H14 H 0.385024 0.237039 0.098348 0.034 Uiso 1 1 calc R U . . .
C10 C 0.4307(2) 0.5400(3) 0.13170(13) 0.0252(7) Uani 1 1 d . . . . .
C11 C 0.7862(2) 0.6561(4) 0.44779(13) 0.0307(8) Uani 1 1 d . . . . .
H11 H 0.802839 0.569132 0.428694 0.037 Uiso 1 1 calc R U . . .
C16 C 0.4451(2) 0.3262(4) 0.22011(14) 0.0321(8) Uani 1 1 d . . . . .
H16 H 0.417931 0.234794 0.231340 0.039 Uiso 1 1 calc R U . . .
C22 C 0.6225(3) 0.3954(4) 0.40789(16) 0.0393(9) Uani 1 1 d . . . . .
H22A H 0.625890 0.413348 0.371376 0.059 Uiso 1 1 calc R U . . .
H22B H 0.581288 0.314423 0.412261 0.059 Uiso 1 1 calc R U . . .
H22C H 0.684790 0.373971 0.423979 0.059 Uiso 1 1 calc R U . . .
C12 C 0.6051(3) 0.8586(4) 0.45484(13) 0.0335(8) Uani 1 1 d . . . . .
H12 H 0.543581 0.875483 0.435103 0.040 Uiso 1 1 calc R U . . .
C24 C 0.2985(3) 0.1118(4) 0.13886(16) 0.0433(10) Uani 1 1 d . . . . .
H24A H 0.348488 0.077688 0.163545 0.065 Uiso 1 1 calc R U . . .
H24B H 0.287125 0.041940 0.111364 0.065 Uiso 1 1 calc R U . . .
H24C H 0.241726 0.125078 0.156062 0.065 Uiso 1 1 calc R U . . .
C23 C 0.2517(3) 0.3076(4) 0.07324(14) 0.0396(9) Uani 1 1 d . . . . .
H23A H 0.192273 0.319889 0.088031 0.059 Uiso 1 1 calc R U . . .
H23B H 0.244556 0.236380 0.045959 0.059 Uiso 1 1 calc R U . . .
H23C H 0.270749 0.398308 0.059140 0.059 Uiso 1 1 calc R U . . .
C21 C 0.4790(2) 0.5555(4) 0.41300(16) 0.0411(9) Uani 1 1 d . . . . .
H21A H 0.453819 0.635469 0.431243 0.062 Uiso 1 1 calc R U . . .
H21B H 0.442779 0.469658 0.418567 0.062 Uiso 1 1 calc R U . . .
H21C H 0.475318 0.576820 0.376381 0.062 Uiso 1 1 calc R U . . .
C18 C 0.8006(3) 0.6146(5) 0.50539(14) 0.0434(10) Uani 1 1 d . . . . .
H18A H 0.790992 0.698406 0.526425 0.065 Uiso 1 1 calc R U . . .
H18B H 0.863907 0.578733 0.513328 0.065 Uiso 1 1 calc R U . . .
H18C H 0.755825 0.540614 0.512613 0.065 Uiso 1 1 calc R U . . .
C20 C 0.5846(3) 0.8306(5) 0.51147(15) 0.0537(12) Uani 1 1 d . . . . .
H20A H 0.540821 0.751402 0.512559 0.081 Uiso 1 1 calc R U . . .
H20B H 0.557567 0.916151 0.525413 0.081 Uiso 1 1 calc R U . . .
H20C H 0.642697 0.806851 0.531882 0.081 Uiso 1 1 calc R U . . .
C27 C 0.4590(3) 0.4231(5) 0.26794(15) 0.0496(11) Uani 1 1 d . . . . .
H27A H 0.482147 0.516158 0.258071 0.074 Uiso 1 1 calc R U . . .
H27B H 0.504172 0.379375 0.293278 0.074 Uiso 1 1 calc R U . . .
H27C H 0.399551 0.435144 0.282661 0.074 Uiso 1 1 calc R U . . .
C15 C 0.2600(3) 0.4962(5) 0.19370(16) 0.0430(10) Uani 1 1 d . . . . .
H15 H 0.289549 0.559942 0.220957 0.052 Uiso 1 1 calc R U . . .
C17 C 0.8576(3) 0.7713(5) 0.43483(17) 0.0520(11) Uani 1 1 d . . . . .
H17A H 0.843811 0.802193 0.399353 0.078 Uiso 1 1 calc R U . . .
H17B H 0.920484 0.731442 0.439264 0.078 Uiso 1 1 calc R U . . .
H17C H 0.853481 0.852835 0.457713 0.078 Uiso 1 1 calc R U . . .
C28 C 0.5415(2) 0.2892(4) 0.20007(17) 0.0448(10) Uani 1 1 d . . . . .
H28A H 0.531881 0.225763 0.170508 0.067 Uiso 1 1 calc R U . . .
H28B H 0.581163 0.242083 0.227217 0.067 Uiso 1 1 calc R U . . .
H28C H 0.571659 0.376878 0.189985 0.067 Uiso 1 1 calc R U . . .
C19 C 0.6623(3) 0.9968(4) 0.45068(17) 0.0516(11) Uani 1 1 d . . . . .
H19A H 0.721915 0.987528 0.471376 0.077 Uiso 1 1 calc R U . . .
H19B H 0.627666 1.077313 0.463108 0.077 Uiso 1 1 calc R U . . .
H19C H 0.673548 1.012999 0.414917 0.077 Uiso 1 1 calc R U . . .
C26 C 0.1996(3) 0.5954(6) 0.1567(2) 0.0741(16) Uani 1 1 d . . . . .
H26A H 0.239691 0.665214 0.141862 0.111 Uiso 1 1 calc R U . . .
H26B H 0.153904 0.644948 0.175694 0.111 Uiso 1 1 calc R U . . .
H26C H 0.167239 0.538550 0.129418 0.111 Uiso 1 1 calc R U . . .
C25 C 0.2002(3) 0.3884(6) 0.2221(2) 0.0711(15) Uani 1 1 d . . . . .
H25A H 0.168894 0.322585 0.197220 0.107 Uiso 1 1 calc R U . . .
H25B H 0.153556 0.440282 0.239603 0.107 Uiso 1 1 calc R U . . .
H25C H 0.240580 0.334719 0.247121 0.107 Uiso 1 1 calc R U . . .

loop_
_atom_site_aniso_label
_atom_site_aniso_U_11
_atom_site_aniso_U_22
_atom_site_aniso_U_33
_atom_site_aniso_U_23
_atom_site_aniso_U_13
_atom_site_aniso_U_12
Br1 0.02999(19) 0.0470(2) 0.02262(19) -0.00662(15) 0.00338(13) 0.00685(15)
Br2 0.0391(2) 0.0543(3) 0.0228(2) -0.00198(16) 0.00510(15) -0.02095(17)
S1 0.0274(4) 0.0243(4) 0.0184(4) 0.0022(3) 0.0014(3) 0.0053(3)
Si2 0.0214(4) 0.0244(5) 0.0220(5) -0.0011(4) 0.0008(3) -0.0038(3)
Si1 0.0263(5) 0.0265(5) 0.0170(5) 0.0016(4) 0.0011(4) 0.0053(4)
O3 0.0324(12) 0.0234(12) 0.0192(12) 0.0015(9) -0.0012(9) -0.0071(9)
O1 0.0394(14) 0.0373(15) 0.0308(14) 0.0109(11) 0.0017(11) 0.0113(11)
O2 0.0464(15) 0.0411(15) 0.0234(13) 0.0034(11) 0.0018(11) -0.0224(12)
C7 0.0250(16) 0.0286(18) 0.0164(16) 0.0060(13) -0.0050(13) -0.0084(13)
C1 0.0248(16) 0.0206(16) 0.0236(17) 0.0076(13) -0.0009(13) -0.0068(13)
C3 0.0223(16) 0.0272(17) 0.0190(17) -0.0056(13) 0.0015(12) -0.0015(13)
C8 0.0230(16) 0.0349(19) 0.0217(18) 0.0048(14) -0.0027(13) -0.0034(14)
C2 0.0259(16) 0.0205(16) 0.0165(16) -0.0024(12) 0.0032(12) -0.0043(12)
C9 0.0284(17) 0.0313(19) 0.0210(17) -0.0023(14) -0.0001(13) -0.0077(14)
C4 0.0225(16) 0.0268(18) 0.0230(18) -0.0012(13) -0.0030(13) 0.0011(13)
C6 0.0278(17) 0.0306(18) 0.0202(17) 0.0090(14) -0.0030(13) -0.0023(14)
C13 0.0338(19) 0.0317(19) 0.0250(18) 0.0085(15) 0.0030(14) 0.0030(14)
C5 0.0226(16) 0.0240(17) 0.0232(17) 0.0028(13) -0.0013(13) 0.0021(12)
C14 0.0293(17) 0.0289(18) 0.0276(19) -0.0026(14) 0.0038(14) -0.0049(14)
C10 0.0260(16) 0.0218(17) 0.0267(18) 0.0009(14) -0.0036(13) -0.0033(13)
C11 0.0303(18) 0.039(2) 0.0215(18) 0.0002(15) -0.0033(14) 0.0082(15)
C16 0.0335(19) 0.0317(19) 0.030(2) 0.0069(15) -0.0044(15) -0.0109(15)
C22 0.046(2) 0.026(2) 0.045(2) 0.0034(17) 0.0005(18) 0.0028(16)
C12 0.044(2) 0.034(2) 0.0224(19) 0.0007(15) 0.0028(15) 0.0122(16)
C24 0.060(3) 0.029(2) 0.038(2) -0.0031(17) -0.0105(19) -0.0124(18)
C23 0.043(2) 0.046(2) 0.028(2) -0.0022(17) -0.0059(17) -0.0122(17)
C21 0.034(2) 0.043(2) 0.046(2) 0.0088(19) 0.0029(17) -0.0021(16)
C18 0.046(2) 0.056(3) 0.027(2) 0.0032(18) -0.0069(17) 0.0098(19)
C20 0.081(3) 0.057(3) 0.026(2) 0.0013(19) 0.016(2) 0.036(2)
C27 0.065(3) 0.048(2) 0.033(2) 0.0056(19) -0.013(2) -0.017(2)
C15 0.036(2) 0.050(2) 0.044(2) -0.0126(19) 0.0099(17) 0.0049(17)
C17 0.033(2) 0.080(3) 0.041(3) 0.012(2) -0.0037(18) -0.008(2)
C28 0.0274(19) 0.045(2) 0.060(3) 0.014(2) -0.0083(18) -0.0012(16)
C19 0.074(3) 0.033(2) 0.048(3) -0.0105(19) 0.006(2) 0.001(2)
C26 0.058(3) 0.089(4) 0.073(4) -0.013(3) -0.004(3) 0.038(3)
C25 0.047(3) 0.092(4) 0.080(4) -0.013(3) 0.038(3) -0.009(3)

loop_
_atom_type_symbol
_atom_type_description
_atom_type_scat_dispersion_real
_atom_type_scat_dispersion_imag
_atom_type_scat_source
C C 0.0033 0.0016 'International Tables Vol C Tables 4.2.6.8 and 6.1.1.4'
H H 0.0000 0.0000 'International Tables Vol C Tables 4.2.6.8 and 6.1.1.4'
Br Br -0.2901 2.4595 'International Tables Vol C Tables 4.2.6.8 and 6.1.1.4'
O O 0.0106 0.0060 'International Tables Vol C Tables 4.2.6.8 and 6.1.1.4'
S S 0.1246 0.1234 'International Tables Vol C Tables 4.2.6.8 and 6.1.1.4'
Si Si 0.0817 0.0704 'International Tables Vol C Tables 4.2.6.8 and 6.1.1.4'

loop_
_geom_angle_atom_site_label_1
_geom_angle_atom_site_label_2
_geom_angle_atom_site_label_3
_geom_angle
_geom_angle_site_symmetry_1
_geom_angle_site_symmetry_3
_geom_angle_publ_flag
C5 S1 C2 93.24(15) . . ?
C14 Si2 C10 105.68(15) . . ?
C14 Si2 C16 110.65(16) . . ?
C16 Si2 C10 105.58(14) . . ?
C15 Si2 C14 116.42(17) . . ?
C15 Si2 C10 107.88(17) . . ?
C15 Si2 C16 109.95(18) . . ?
C5 Si1 C13 106.67(15) . . ?
C5 Si1 C12 107.29(15) . . ?
C11 Si1 C13 109.80(15) . . ?
C11 Si1 C5 107.30(14) . . ?
C11 Si1 C12 115.69(16) . . ?
C12 Si1 C13 109.66(16) . . ?
C7 O3 C10 107.9(2) . . ?
O3 C7 C6 116.2(3) . . ?
C8 C7 O3 109.0(3) . . ?
C8 C7 C6 134.7(3) . . ?
O1 C1 C2 122.2(3) . . ?
O1 C1 C6 115.8(3) . . ?
C2 C1 C6 122.0(3) . . ?
C2 C3 Br1 125.1(2) . . ?
C2 C3 C4 113.8(3) . . ?
C4 C3 Br1 121.1(2) . . ?
C7 C8 Br2 125.8(2) . . ?
C7 C8 C9 107.6(3) . . ?
C9 C8 Br2 126.6(3) . . ?
C1 C2 S1 117.6(2) . . ?
C3 C2 S1 109.6(2) . . ?
C3 C2 C1 132.7(3) . . ?
C8 C9 H9 126.4 . . ?
C10 C9 C8 107.2(3) . . ?
C10 C9 H9 126.4 . . ?
C3 C4 H4 123.5 . . ?
C5 C4 C3 113.1(3) . . ?
C5 C4 H4 123.5 . . ?
O2 C6 C7 124.0(3) . . ?
O2 C6 C1 119.6(3) . . ?
C7 C6 C1 116.2(3) . . ?
Si1 C13 H13 107.6 . . ?
C22 C13 Si1 111.8(2) . . ?
C22 C13 H13 107.6 . . ?
C22 C13 C21 110.2(3) . . ?
C21 C13 Si1 111.9(2) . . ?
C21 C13 H13 107.6 . . ?
S1 C5 Si1 121.04(18) . . ?
C4 C5 S1 110.2(2) . . ?
C4 C5 Si1 128.5(2) . . ?
Si2 C14 H14 106.3 . . ?
C24 C14 Si2 114.2(2) . . ?
C24 C14 H14 106.3 . . ?
C24 C14 C23 110.3(3) . . ?
C23 C14 Si2 112.8(2) . . ?
C23 C14 H14 106.3 . . ?
O3 C10 Si2 115.6(2) . . ?
C9 C10 Si2 135.6(3) . . ?
C9 C10 O3 108.3(3) . . ?
Si1 C11 H11 105.4 . . ?
C18 C11 Si1 113.5(2) . . ?
C18 C11 H11 105.4 . . ?
C17 C11 Si1 115.4(3) . . ?
C17 C11 H11 105.4 . . ?
C17 C11 C18 110.7(3) . . ?
Si2 C16 H16 107.0 . . ?
C27 C16 Si2 114.5(3) . . ?
C27 C16 H16 107.0 . . ?
C27 C16 C28 110.3(3) . . ?
C28 C16 Si2 110.7(3) . . ?
C28 C16 H16 107.0 . . ?
C13 C22 H22A 109.5 . . ?
C13 C22 H22B 109.5 . . ?
C13 C22 H22C 109.5 . . ?
H22A C22 H22B 109.5 . . ?
H22A C22 H22C 109.5 . . ?
H22B C22 H22C 109.5 . . ?
Si1 C12 H12 106.5 . . ?
C20 C12 Si1 112.3(2) . . ?
C20 C12 H12 106.5 . . ?
C19 C12 Si1 113.6(3) . . ?
C19 C12 H12 106.5 . . ?
C19 C12 C20 110.8(3) . . ?
C14 C24 H24A 109.5 . . ?
C14 C24 H24B 109.5 . . ?
C14 C24 H24C 109.5 . . ?
H24A C24 H24B 109.5 . . ?
H24A C24 H24C 109.5 . . ?
H24B C24 H24C 109.5 . . ?
C14 C23 H23A 109.5 . . ?
C14 C23 H23B 109.5 . . ?
C14 C23 H23C 109.5 . . ?
H23A C23 H23B 109.5 . . ?
H23A C23 H23C 109.5 . . ?
H23B C23 H23C 109.5 . . ?
C13 C21 H21A 109.5 . . ?
C13 C21 H21B 109.5 . . ?
C13 C21 H21C 109.5 . . ?
H21A C21 H21B 109.5 . . ?
H21A C21 H21C 109.5 . . ?
H21B C21 H21C 109.5 . . ?
C11 C18 H18A 109.5 . . ?
C11 C18 H18B 109.5 . . ?
C11 C18 H18C 109.5 . . ?
H18A C18 H18B 109.5 . . ?
H18A C18 H18C 109.5 . . ?
H18B C18 H18C 109.5 . . ?
C12 C20 H20A 109.5 . . ?
C12 C20 H20B 109.5 . . ?
C12 C20 H20C 109.5 . . ?
H20A C20 H20B 109.5 . . ?
H20A C20 H20C 109.5 . . ?
H20B C20 H20C 109.5 . . ?
C16 C27 H27A 109.5 . . ?
C16 C27 H27B 109.5 . . ?
C16 C27 H27C 109.5 . . ?
H27A C27 H27B 109.5 . . ?
H27A C27 H27C 109.5 . . ?
H27B C27 H27C 109.5 . . ?
Si2 C15 H15 105.4 . . ?
C26 C15 Si2 116.5(3) . . ?
C26 C15 H15 105.4 . . ?
C26 C15 C25 112.6(4) . . ?
C25 C15 Si2 110.4(3) . . ?
C25 C15 H15 105.4 . . ?
C11 C17 H17A 109.5 . . ?
C11 C17 H17B 109.5 . . ?
C11 C17 H17C 109.5 . . ?
H17A C17 H17B 109.5 . . ?
H17A C17 H17C 109.5 . . ?
H17B C17 H17C 109.5 . . ?
C16 C28 H28A 109.5 . . ?
C16 C28 H28B 109.5 . . ?
C16 C28 H28C 109.5 . . ?
H28A C28 H28B 109.5 . . ?
H28A C28 H28C 109.5 . . ?
H28B C28 H28C 109.5 . . ?
C12 C19 H19A 109.5 . . ?
C12 C19 H19B 109.5 . . ?
C12 C19 H19C 109.5 . . ?
H19A C19 H19B 109.5 . . ?
H19A C19 H19C 109.5 . . ?
H19B C19 H19C 109.5 . . ?
C15 C26 H26A 109.5 . . ?
C15 C26 H26B 109.5 . . ?
C15 C26 H26C 109.5 . . ?
H26A C26 H26B 109.5 . . ?
H26A C26 H26C 109.5 . . ?
H26B C26 H26C 109.5 . . ?
C15 C25 H25A 109.5 . . ?
C15 C25 H25B 109.5 . . ?
C15 C25 H25C 109.5 . . ?
H25A C25 H25B 109.5 . . ?
H25A C25 H25C 109.5 . . ?
H25B C25 H25C 109.5 . . ?

loop_
_geom_bond_atom_site_label_1
_geom_bond_atom_site_label_2
_geom_bond_distance
_geom_bond_site_symmetry_2
_geom_bond_publ_flag
Br1 C3 1.883(3) . ?
Br2 C8 1.865(3) . ?
S1 C2 1.721(3) . ?
S1 C5 1.717(3) . ?
Si2 C14 1.877(3) . ?
Si2 C10 1.888(3) . ?
Si2 C16 1.884(3) . ?
Si2 C15 1.872(4) . ?
Si1 C13 1.889(3) . ?
Si1 C5 1.884(3) . ?
Si1 C11 1.882(3) . ?
Si1 C12 1.885(3) . ?
O3 C7 1.368(4) . ?
O3 C10 1.380(4) . ?
O1 C1 1.213(4) . ?
O2 C6 1.215(4) . ?
C7 C8 1.353(5) . ?
C7 C6 1.452(4) . ?
C1 C2 1.448(4) . ?
C1 C6 1.529(5) . ?
C3 C2 1.377(4) . ?
C3 C4 1.405(4) . ?
C8 C9 1.410(4) . ?
C9 H9 0.9300 . ?
C9 C10 1.363(5) . ?
C4 H4 0.9300 . ?
C4 C5 1.374(4) . ?
C13 H13 0.9800 . ?
C13 C22 1.536(5) . ?
C13 C21 1.541(5) . ?
C14 H14 0.9800 . ?
C14 C24 1.531(5) . ?
C14 C23 1.540(5) . ?
C11 H11 0.9800 . ?
C11 C18 1.527(5) . ?
C11 C17 1.524(5) . ?
C16 H16 0.9800 . ?
C16 C27 1.520(5) . ?
C16 C28 1.540(5) . ?
C22 H22A 0.9600 . ?
C22 H22B 0.9600 . ?
C22 H22C 0.9600 . ?
C12 H12 0.9800 . ?
C12 C20 1.534(5) . ?
C12 C19 1.518(5) . ?
C24 H24A 0.9600 . ?
C24 H24B 0.9600 . ?
C24 H24C 0.9600 . ?
C23 H23A 0.9600 . ?
C23 H23B 0.9600 . ?
C23 H23C 0.9600 . ?
C21 H21A 0.9600 . ?
C21 H21B 0.9600 . ?
C21 H21C 0.9600 . ?
C18 H18A 0.9600 . ?
C18 H18B 0.9600 . ?
C18 H18C 0.9600 . ?
C20 H20A 0.9600 . ?
C20 H20B 0.9600 . ?
C20 H20C 0.9600 . ?
C27 H27A 0.9600 . ?
C27 H27B 0.9600 . ?
C27 H27C 0.9600 . ?
C15 H15 0.9800 . ?
C15 C26 1.525(6) . ?
C15 C25 1.532(6) . ?
C17 H17A 0.9600 . ?
C17 H17B 0.9600 . ?
C17 H17C 0.9600 . ?
C28 H28A 0.9600 . ?
C28 H28B 0.9600 . ?
C28 H28C 0.9600 . ?
C19 H19A 0.9600 . ?
C19 H19B 0.9600 . ?
C19 H19C 0.9600 . ?
C26 H26A 0.9600 . ?
C26 H26B 0.9600 . ?
C26 H26C 0.9600 . ?
C25 H25A 0.9600 . ?
C25 H25B 0.9600 . ?
C25 H25C 0.9600 . ?

loop_
_geom_torsion_atom_site_label_1
_geom_torsion_atom_site_label_2
_geom_torsion_atom_site_label_3
_geom_torsion_atom_site_label_4
_geom_torsion
_geom_torsion_site_symmetry_1
_geom_torsion_site_symmetry_2
_geom_torsion_site_symmetry_3
_geom_torsion_site_symmetry_4
_geom_torsion_publ_flag
Br1 C3 C2 S1 179.38(17) . . . . ?
Br1 C3 C2 C1 -0.1(5) . . . . ?
Br1 C3 C4 C5 -178.9(2) . . . . ?
Br2 C8 C9 C10 177.6(2) . . . . ?
O3 C7 C8 Br2 -177.8(2) . . . . ?
O3 C7 C8 C9 -0.1(4) . . . . ?
O3 C7 C6 O2 179.4(3) . . . . ?
O3 C7 C6 C1 -4.7(4) . . . . ?
O1 C1 C2 S1 2.3(4) . . . . ?
O1 C1 C2 C3 -178.2(3) . . . . ?
O1 C1 C6 O2 83.2(4) . . . . ?
O1 C1 C6 C7 -92.8(4) . . . . ?
C7 O3 C10 Si2 173.0(2) . . . . ?
C7 O3 C10 C9 -0.3(3) . . . . ?
C7 C8 C9 C10 -0.1(4) . . . . ?
C3 C4 C5 S1 -0.8(3) . . . . ?
C3 C4 C5 Si1 174.5(2) . . . . ?
C8 C7 C6 O2 4.5(6) . . . . ?
C8 C7 C6 C1 -179.7(3) . . . . ?
C8 C9 C10 Si2 -171.1(3) . . . . ?
C8 C9 C10 O3 0.2(4) . . . . ?
C2 S1 C5 Si1 -175.0(2) . . . . ?
C2 S1 C5 C4 0.7(2) . . . . ?
C2 C1 C6 O2 -95.0(4) . . . . ?
C2 C1 C6 C7 89.0(4) . . . . ?
C2 C3 C4 C5 0.5(4) . . . . ?
C4 C3 C2 S1 0.0(3) . . . . ?
C4 C3 C2 C1 -179.5(3) . . . . ?
C6 C7 C8 Br2 -2.6(6) . . . . ?
C6 C7 C8 C9 175.1(4) . . . . ?
C6 C1 C2 S1 -179.5(2) . . . . ?
C6 C1 C2 C3 0.0(5) . . . . ?
C13 Si1 C5 S1 93.3(2) . . . . ?
C13 Si1 C5 C4 -81.5(3) . . . . ?
C13 Si1 C11 C18 -60.1(3) . . . . ?
C13 Si1 C11 C17 170.6(3) . . . . ?
C13 Si1 C12 C20 51.8(3) . . . . ?
C13 Si1 C12 C19 178.6(3) . . . . ?
C5 S1 C2 C1 179.2(2) . . . . ?
C5 S1 C2 C3 -0.4(2) . . . . ?
C5 Si1 C13 C22 62.3(3) . . . . ?
C5 Si1 C13 C21 -61.8(3) . . . . ?
C5 Si1 C11 C18 -175.6(3) . . . . ?
C5 Si1 C11 C17 55.0(3) . . . . ?
C5 Si1 C12 C20 167.3(3) . . . . ?
C5 Si1 C12 C19 -65.9(3) . . . . ?
C14 Si2 C10 O3 -175.9(2) . . . . ?
C14 Si2 C10 C9 -5.1(4) . . . . ?
C14 Si2 C16 C27 -167.3(3) . . . . ?
C14 Si2 C16 C28 67.3(3) . . . . ?
C14 Si2 C15 C26 -68.6(4) . . . . ?
C14 Si2 C15 C25 61.5(4) . . . . ?
C10 Si2 C14 C24 161.6(3) . . . . ?
C10 Si2 C14 C23 -71.4(3) . . . . ?
C10 Si2 C16 C27 78.9(3) . . . . ?
C10 Si2 C16 C28 -46.6(3) . . . . ?
C10 Si2 C15 C26 49.9(4) . . . . ?
C10 Si2 C15 C25 180.0(3) . . . . ?
C10 O3 C7 C8 0.3(3) . . . . ?
C10 O3 C7 C6 -175.9(3) . . . . ?
C11 Si1 C13 C22 -53.7(3) . . . . ?
C11 Si1 C13 C21 -177.8(2) . . . . ?
C11 Si1 C5 S1 -149.12(19) . . . . ?
C11 Si1 C5 C4 36.1(3) . . . . ?
C11 Si1 C12 C20 -73.0(3) . . . . ?
C11 Si1 C12 C19 53.7(3) . . . . ?
C16 Si2 C14 C24 47.8(3) . . . . ?
C16 Si2 C14 C23 174.7(2) . . . . ?
C16 Si2 C10 O3 -58.6(3) . . . . ?
C16 Si2 C10 C9 112.2(4) . . . . ?
C16 Si2 C15 C26 164.6(3) . . . . ?
C16 Si2 C15 C25 -65.3(4) . . . . ?
C12 Si1 C13 C22 178.2(2) . . . . ?
C12 Si1 C13 C21 54.1(3) . . . . ?
C12 Si1 C5 S1 -24.2(2) . . . . ?
C12 Si1 C5 C4 161.0(3) . . . . ?
C12 Si1 C11 C18 64.7(3) . . . . ?
C12 Si1 C11 C17 -64.7(3) . . . . ?
C15 Si2 C14 C24 -78.7(3) . . . . ?
C15 Si2 C14 C23 48.3(3) . . . . ?
C15 Si2 C10 O3 58.9(3) . . . . ?
C15 Si2 C10 C9 -130.3(4) . . . . ?
C15 Si2 C16 C27 -37.3(3) . . . . ?
C15 Si2 C16 C28 -162.7(3) . . . . ?
